data_1543499
loop_
_publ_author_name
'Loukiala, Satumari'
'Ratilainen, Jari'
'Airola, Karri'
'Valkonen, Jussi'
'Rissanen, Kari'

_publ_section_title
;
 Syntheses and Structures of N,N'-Bis(6-(2-hydroxymethyl)
 pyridylmethyl)piperazine, Its Two Zinc(II) Complexes and the Cadmium(II)
 Complex of N-(6-(2-Hydroxymethyl)
 pyridylmethyl)-N'-(2-pyridylmethyl)piperazine
;
_journal_name_full 'Acta Chemica Scandinavica'
_journal_page_first 593
_journal_page_last 602
_journal_paper_doi 10.3891/acta.chem.scand.52-0593
_journal_volume 52
_journal_year 1998
_chemical_formula_sum 'C18 H29 N7 O14 Zn2'
_chemical_formula_weight 698.22
_space_group_IT_number 13
_symmetry_cell_setting monoclinic
_symmetry_Int_Tables_number 13
_symmetry_space_group_name_Hall '-P 2yac'
_symmetry_space_group_name_H-M 'P 1 2/n 1'
_cell_angle_alpha 90
_cell_angle_beta 93.13(1)
_cell_angle_gamma 90
_cell_formula_units_Z 2
_cell_length_a 10.274(1)
_cell_length_b 11.018(1)
_cell_length_c 11.615(1)
_cell_volume 1312.8(2)
_diffrn_ambient_temperature 293
_diffrn_radiation_probe x-ray
_diffrn_radiation_type CuK\a
_diffrn_radiation_wavelength 1.54178
_exptl_absorpt_coefficient_mu 2.999
_exptl_crystal_density_diffrn 1.766
_exptl_crystal_F_000 716
_refine_ls_goodness_of_fit_ref 1.053
_refine_ls_number_parameters 183
_refine_ls_number_reflns 1769
_refine_ls_R_factor_all 0.0540
_refine_ls_R_factor_gt 0.0497
_refine_ls_wR_factor_gt 0.1268
_refine_ls_wR_factor_ref 0.1326
_cod_data_source_file Acta-Chem-Scand-1998-52-593-602-2.cif
_cod_data_source_block 2
_cod_original_sg_symbol_H-M 'P 2/n'
_cod_database_code 1543499

loop_
_symmetry_equiv_pos_site_id
_symmetry_equiv_pos_as_xyz
1 x,y,z
2 1/2-x,y,1/2-z
3 -x,-y,-z
4 1/2+x,-y,1/2+z

loop_
_atom_site_label
_atom_site_type_symbol
_atom_site_thermal_displace_type
_atom_site_fract_x
_atom_site_fract_y
_atom_site_fract_z
_atom_site_occupancy
_atom_site_U_iso_or_equiv
_atom_site_calc_flag
_atom_site_refinement_flags
_atom_site_disorder_assembly
_atom_site_disorder_group
Zn1 Zn Uiso 0.08900(10) 0.14950(10) 0.28970(10) 1.000 0.0340(10) . . . .
O1 O Uiso 0.0570(4) 0.2862(4) 0.1490(3) 1.000 0.0580(10) . . . .
O11 O Uiso -0.0546(4) 0.0527(3) 0.2117(3) 1.000 0.0430(10) . . . .
O12 O Uiso 0.25000 0.0749(4) 0.25000 1.000 0.0400(10) . . . .
N1 N Uiso 0.0873(3) 0.1014(3) 0.4769(3) 1.000 0.0290(10) . . . .
N2 N Uiso 0.1153(4) 0.3153(3) 0.3627(3) 1.000 0.0320(10) . . . .
C1 C Uiso 0.1363(4) -0.0221(4) 0.5077(4) 1.000 0.0330(10) . . . .
C2 C Uiso 0.0401(4) -0.1179(4) 0.4699(4) 1.000 0.0340(10) . . . .
C3 C Uiso 0.1818(5) 0.1918(4) 0.5258(4) 1.000 0.0370(10) . . . .
C4 C Uiso 0.1586(4) 0.3150(4) 0.4748(4) 1.000 0.0340(10) . . . .
C5 C Uiso 0.1848(5) 0.4221(5) 0.5317(5) 1.000 0.0440(10) . . . .
C6 C Uiso 0.1694(5) 0.5301(5) 0.4736(5) 1.000 0.0490(10) . . . .
C7 C Uiso 0.1256(5) 0.5297(4) 0.3592(5) 1.000 0.0460(10) . . . .
C8 C Uiso 0.0984(4) 0.4197(4) 0.3061(4) 1.000 0.0360(10) . . . .
C9 C Uiso 0.0512(5) 0.4094(5) 0.1823(5) 1.000 0.0420(10) . . . .
O31 O Uiso 0.0383(7) -0.1150(7) 0.0548(7) 0.500 0.057(2) . . . .
O32 O Uiso 0.0321(8) -0.3109(7) 0.0779(7) 0.500 0.068(2) . . . .
O33 O Uiso 0.1446(9) -0.1832(8) 0.1995(8) 0.500 0.090(2) . . . .
O41 O Uiso -0.0010(13) -0.1213(10) 0.0663(11) 0.500 0.057(2) . . . .
O42 O Uiso 0.0848(13) -0.3019(11) 0.0648(11) 0.500 0.068(2) . . . .
O43 O Uiso -0.0157(14) -0.2303(12) 0.2141(11) 0.500 0.090(2) . . . .
N3 N Uiso 0.0741(8) -0.2009(6) 0.1113(6) 0.500 0.041(2) . . . .
N4 N Uiso 0.0143(13) -0.2221(10) 0.1169(9) 0.500 0.041(2) . . . .
O51 O Uiso -0.25000 0.3976(6) 0.25000 1.000 0.064(2) . . . .
O52 O Uiso -0.2465(6) 0.2286(5) 0.1577(4) 0.500 0.0540(10) . . . .
O53 O Uiso -0.3255(18) 0.2419(15) 0.1719(13) 0.500 0.0540(10) . . . .
N5 N Uiso -0.25000 0.2869(5) 0.25000 1.000 0.0410(10) . . . .

loop_
_atom_type_symbol
_atom_type_description
_atom_type_scat_dispersion_real
_atom_type_scat_dispersion_imag
_atom_type_scat_source
C C 0.0181 0.0091 ' International Tables Vol C Tables 4.2.6.8 and 6.1.1.4'
N N 0.0311 0.0180 ' International Tables Vol C Tables 4.2.6.8 and 6.1.1.4'
O O 0.0492 0.0322 ' International Tables Vol C Tables 4.2.6.8 and 6.1.1.4'
Zn Zn -1.5491 0.6778 ' International Tables Vol C Tables 4.2.6.8 and 6.1.1.4'

loop_
_geom_angle_atom_site_label_1
_geom_angle_atom_site_label_2
_geom_angle_atom_site_label_3
_geom_angle
_geom_angle_site_symmetry_1
_geom_angle_site_symmetry_2
_geom_angle_site_symmetry_3
_geom_angle_publ_flag
O1 Zn1 O11 87.29(15) . . . yes
O1 Zn1 O12 101.93(14) . . . yes
O1 Zn1 N1 149.49(14) . . . yes
O1 Zn1 N2 73.09(15) . . . yes
O11 Zn1 O12 106.64(15) . . . yes
O11 Zn1 N1 105.63(14) . . . yes
O11 Zn1 N2 138.57(17) . . . yes
O12 Zn1 N1 100.60(10) . . . yes
O12 Zn1 N2 112.86(16) . . . yes
N1 Zn1 N2 79.33(14) . . . yes
Zn1 O1 C9 117.0(3) . . . yes
Zn1 O12 Zn1 129.5(2) . . 2_555 yes
O41 O31 N3 88.2(19) . . . yes
O41 O31 N4 61.4(18) . . . yes
N3 O31 N4 28.0(7) . . . yes
O42 O32 N3 68.2(14) . . . yes
O42 O32 N4 97.8(17) . . . yes
N3 O32 N4 29.6(8) . . . yes
O43 O33 N3 61.3(7) . . . yes
N3 O33 N4 20.6(6) . . . yes
O43 O33 N4 40.8(6) . . . yes
N3 O41 N4 30.5(8) . . . yes
O31 O41 N4 101(2) . . . yes
O31 O41 N3 71.5(19) . . . yes
O32 O42 N3 86.2(16) . . . yes
O32 O42 N4 56.2(14) . . . yes
N3 O42 N4 30.0(7) . . . yes
O33 O43 N3 43.4(5) . . . yes
N3 O43 N4 22.5(7) . . . yes
O33 O43 N4 65.8(9) . . . yes
O53 O52 N5 70.9(11) . . . yes
O52 O53 N5 69.6(12) . . . yes
Zn1 N1 C2 115.3(3) . . 3_556 yes
Zn1 N1 C3 100.0(2) . . . yes
C2 N1 C3 109.3(3) 3_556 . . yes
Zn1 N1 C1 115.4(3) . . . yes
C1 N1 C3 108.5(3) . . . yes
C1 N1 C2 107.8(3) . . 3_556 yes
C4 N2 C8 120.3(4) . . . yes
Zn1 N2 C8 124.2(3) . . . yes
Zn1 N2 C4 115.5(3) . . . yes
O31 N3 O41 20.3(7) . . . yes
O31 N3 N4 94.2(13) . . . yes
O31 N3 O33 118.5(8) . . . yes
O32 N3 O42 25.6(7) . . . yes
O32 N3 O43 80.9(7) . . . yes
O31 N3 O42 120.0(9) . . . yes
O31 N3 O43 113.6(8) . . . yes
O33 N3 O42 116.0(9) . . . yes
O32 N3 O33 123.2(8) . . . yes
O32 N3 O41 109.2(9) . . . yes
O31 N3 O32 118.2(8) . . . yes
O41 N3 O42 120.5(10) . . . yes
O41 N3 O43 95.0(9) . . . yes
O41 N3 N4 74.8(13) . . . yes
O42 N3 O43 102.3(9) . . . yes
O42 N3 N4 80.3(13) . . . yes
O43 N3 N4 43.4(11) . . . yes
O33 N3 O43 75.3(7) . . . yes
O33 N3 N4 118.5(13) . . . yes
O33 N3 O41 123.4(9) . . . yes
O32 N3 N4 54.8(11) . . . yes
O43 N4 N3 114.1(16) . . . yes
O42 N4 N3 69.7(13) . . . yes
O32 N4 O33 108.7(11) . . . yes
O41 N4 N3 74.8(13) . . . yes
O42 N4 O43 124.5(12) . . . yes
O33 N4 O41 96.8(10) . . . yes
O33 N4 O42 89.5(10) . . . yes
O33 N4 O43 73.4(9) . . . yes
O33 N4 N3 40.9(10) . . . yes
O41 N4 O42 115.7(12) . . . yes
O41 N4 O43 118.5(13) . . . yes
O31 N4 O32 119.8(10) . . . yes
O31 N4 O33 85.5(8) . . . yes
O31 N4 O41 17.7(7) . . . yes
O31 N4 O42 102.1(10) . . . yes
O31 N4 O43 127.6(11) . . . yes
O31 N4 N3 57.8(10) . . . yes
O32 N4 O43 112.4(12) . . . yes
O32 N4 O41 127.7(12) . . . yes
O32 N4 O42 26.0(8) . . . yes
O32 N4 N3 95.6(15) . . . yes
O51 N5 O52 120.9(3) . . . yes
O51 N5 O53 113.1(8) . . 2_455 yes
O52 N5 O53 39.5(9) . . . yes
O52 N5 O52 118.3(6) . . 2_455 yes
O52 N5 O53 111.6(8) . . 2_455 yes
O52 N5 O53 111.6(9) 2_455 . . yes
O53 N5 O53 133.8(12) . . 2_455 yes
O52 N5 O53 39.5(8) 2_455 . 2_455 yes
O51 N5 O52 120.9(3) . . 2_455 yes
O51 N5 O53 113.1(8) . . . yes
N1 C1 C2 111.4(3) . . . yes
N1 C2 C1 112.0(4) 3_556 . . yes
N1 C3 C4 111.8(4) . . . yes
N2 C4 C3 114.9(4) . . . yes
N2 C4 C5 120.5(4) . . . yes
C3 C4 C5 124.6(4) . . . no
C4 C5 C6 119.6(5) . . . no
C5 C6 C7 119.6(5) . . . no
C6 C7 C8 118.7(5) . . . no
N2 C8 C7 121.3(4) . . . yes
N2 C8 C9 115.8(4) . . . yes
C7 C8 C9 122.9(4) . . . no
O1 C9 C8 108.6(4) . . . yes

loop_
_geom_bond_atom_site_label_1
_geom_bond_atom_site_label_2
_geom_bond_distance
_geom_bond_site_symmetry_1
_geom_bond_site_symmetry_2
_geom_bond_publ_flag
Zn1 O1 2.234(4) . . yes
Zn1 O11 1.997(4) . . yes
Zn1 O12 1.926(2) . . yes
Zn1 N1 2.239(4) . . yes
Zn1 N2 2.026(4) . . yes
O1 C9 1.414(7) . . yes
O31 N4 1.412(13) . . yes
O31 O41 0.438(15) . . yes
O31 N3 1.198(10) . . yes
O32 N3 1.337(10) . . yes
O32 O42 0.579(16) . . yes
O32 N4 1.098(14) . . yes
O33 O43 1.744(17) . . yes
O33 N3 1.237(12) . . yes
O33 N4 1.660(15) . . yes
O41 N4 1.262(16) . . yes
O41 N3 1.262(14) . . yes
O42 N3 1.244(14) . . yes
O42 N4 1.308(17) . . yes
O43 N3 1.582(15) . . yes
O43 N4 1.190(17) . . yes
O51 N5 1.220(9) . . yes
O52 O53 0.850(19) . . yes
O52 N5 1.252(6) . . yes
O53 N5 1.262(17) . . yes
N1 C2 1.489(5) . 3_556 yes
N1 C3 1.482(6) . . yes
N1 C1 1.488(5) . . yes
N2 C8 1.332(6) . . yes
N2 C4 1.353(6) . . yes
N3 N4 0.664(15) . . yes
C1 C2 1.495(6) . . no
C3 C4 1.495(6) . . no
C4 C5 1.372(7) . . no
C5 C6 1.373(8) . . no
C6 C7 1.379(8) . . no
C7 C8 1.382(7) . . no
C8 C9 1.497(7) . . no

loop_
_geom_torsion_atom_site_label_1
_geom_torsion_atom_site_label_2
_geom_torsion_atom_site_label_3
_geom_torsion_atom_site_label_4
_geom_torsion
_geom_torsion_site_symmetry_1
_geom_torsion_site_symmetry_2
_geom_torsion_site_symmetry_3
_geom_torsion_site_symmetry_4
_geom_torsion_publ_flag
O11 Zn1 O1 C9 133.9(4) . . . . no
O12 Zn1 O1 C9 -119.6(3) . . . . no
N1 Zn1 O1 C9 17.1(5) . . . . no
N2 Zn1 O1 C9 -9.1(3) . . . . no
O1 Zn1 O12 Zn1 48.51(13) . . . 2_555 no
O11 Zn1 O12 Zn1 139.24(12) . . . 2_555 no
N1 Zn1 O12 Zn1 -110.77(11) . . . 2_555 no
N2 Zn1 O12 Zn1 -27.98(14) . . . 2_555 no
O1 Zn1 N1 C1 -175.4(3) . . . . no
O1 Zn1 N1 C3 -59.3(4) . . . . no
O1 Zn1 N1 C2 57.8(4) . . . 3_556 no
O11 Zn1 N1 C1 72.4(3) . . . . no
O11 Zn1 N1 C3 -171.5(3) . . . . no
O11 Zn1 N1 C2 -54.4(3) . . . 3_556 no
O12 Zn1 N1 C1 -38.4(3) . . . . no
O12 Zn1 N1 C3 77.7(3) . . . . no
O12 Zn1 N1 C2 -165.2(3) . . . 3_556 no
N2 Zn1 N1 C1 -149.9(3) . . . . no
N2 Zn1 N1 C3 -33.9(3) . . . . no
N2 Zn1 N1 C2 83.3(3) . . . 3_556 no
O1 Zn1 N2 C4 -173.7(4) . . . . no
O1 Zn1 N2 C8 3.2(4) . . . . no
O11 Zn1 N2 C4 121.1(3) . . . . no
O11 Zn1 N2 C8 -62.0(5) . . . . no
O12 Zn1 N2 C4 -77.6(3) . . . . no
O12 Zn1 N2 C8 99.3(4) . . . . no
N1 Zn1 N2 C4 19.5(3) . . . . no
N1 Zn1 N2 C8 -163.6(4) . . . . no
Zn1 O1 C9 C8 12.6(5) . . . . no
N3 O31 N4 O33 32.2(10) . . . . no
N3 O31 N4 O41 162(3) . . . . no
O41 O31 N4 O42 142(2) . . . . no
N3 O31 N4 O42 -56.3(12) . . . . no
O41 O31 N4 O43 -64(3) . . . . no
N3 O31 N4 O43 97.2(19) . . . . no
O41 O31 N4 N3 -162(3) . . . . no
N4 O31 N3 O41 -16(2) . . . . no
O41 O31 N3 O42 97(2) . . . . no
N4 O31 N3 O42 81.3(14) . . . . no
O41 O31 N3 O43 -24(2) . . . . no
N4 O31 N3 O43 -40.2(12) . . . . no
O41 O31 N3 N4 16(2) . . . . no
N3 O31 O41 N4 -8.5(12) . . . . no
N4 O31 O41 N3 8.5(12) . . . . no
O41 O31 N4 O32 122(2) . . . . no
N3 O31 N4 O32 -76.9(16) . . . . no
O41 O31 N4 O33 -129(2) . . . . no
O41 O31 N3 O33 -110(2) . . . . no
O41 O31 N3 O32 68(2) . . . . no
N4 O31 N3 O32 52.0(12) . . . . no
N4 O31 N3 O33 -125.8(15) . . . . no
N4 O32 N3 O41 -54.1(14) . . . . no
O42 O32 N4 O31 51(2) . . . . no
N3 O32 N4 O31 55.9(12) . . . . no
O42 O32 N4 O33 -44.3(18) . . . . no
N3 O32 N4 O33 -39.8(10) . . . . no
O42 O32 N4 O41 71(2) . . . . no
N3 O32 N4 O42 5(2) . . . . no
O42 O32 N4 O43 -123.5(19) . . . . no
N3 O32 N4 O43 -119.0(19) . . . . no
O42 O32 N4 N3 -5(2) . . . . no
O42 O32 N3 O41 121.1(17) . . . . no
N4 O32 N3 O33 103.7(16) . . . . no
N4 O32 N3 O42 -175(2) . . . . no
O42 O32 N3 O43 -146.8(17) . . . . no
N4 O32 N3 O43 38.0(13) . . . . no
O42 O32 N3 N4 175(2) . . . . no
N4 O32 N3 O31 -74.0(14) . . . . no
O42 O32 N3 O33 -81.1(18) . . . . no
N3 O32 O42 N4 -2.4(11) . . . . no
N4 O32 O42 N3 2.4(11) . . . . no
N3 O32 N4 O41 75.0(17) . . . . no
O42 O32 N3 O31 101.2(17) . . . . no
O43 O33 N3 O41 86.2(11) . . . . no
O43 O33 N4 O42 -126.4(12) . . . . no
N3 O33 N4 O42 58.6(14) . . . . no
N4 O33 O43 N3 -2.0(8) . . . . no
O43 O33 N4 N3 175.0(19) . . . . no
N3 O33 N4 O31 -43.5(13) . . . . no
O43 O33 N4 O32 -108.6(13) . . . . no
N3 O33 N4 O32 76.4(16) . . . . no
O43 O33 N4 O41 117.7(13) . . . . no
N3 O33 N4 O41 -57.2(14) . . . . no
N3 O33 N4 O43 -175.0(19) . . . . no
O43 O33 N4 O31 131.4(11) . . . . no
O43 O33 N3 O32 -68.4(9) . . . . no
N4 O33 N3 O32 -64.7(15) . . . . no
N4 O33 N3 O43 3.8(14) . . . . no
N4 O33 N3 O41 90.0(18) . . . . no
O43 O33 N3 O42 -96.8(10) . . . . no
O43 O33 N3 O31 109.2(10) . . . . no
N4 O33 N3 O31 113.0(18) . . . . no
N3 O33 O43 N4 2.0(8) . . . . no
O43 O33 N3 N4 -3.8(14) . . . . no
N4 O33 N3 O42 -93.0(17) . . . . no
N4 O41 N3 O32 43.3(11) . . . . no
O31 O41 N3 O33 82(2) . . . . no
N3 O41 N4 O31 -16(2) . . . . no
O31 O41 N3 O42 -95(2) . . . . no
N4 O41 N3 O42 68.7(14) . . . . no
N4 O41 N3 O33 -114.4(15) . . . . no
O31 O41 N3 O32 -120.0(19) . . . . no
O31 O41 N3 N4 -163(2) . . . . no
O31 O41 N4 O42 -42(3) . . . . no
N3 O41 N4 O42 -57.9(13) . . . . no
O31 O41 N4 O43 126(2) . . . . no
O31 O41 N4 O32 -69(3) . . . . no
O31 O41 N3 O43 158.0(19) . . . . no
N4 O41 N3 O43 -38.7(11) . . . . no
N4 O41 N3 O31 163(2) . . . . no
O31 O41 N4 O33 51(2) . . . . no
N3 O41 N4 O33 34.8(9) . . . . no
N3 O41 N4 O43 109.5(18) . . . . no
O31 O41 N4 N3 16(2) . . . . no
N3 O41 N4 O32 -85.2(18) . . . . no
N4 O42 N3 O32 4.0(18) . . . . no
O32 O42 N4 O31 -136.1(17) . . . . no
O32 O42 N3 O31 -93.3(17) . . . . no
N4 O42 N3 O31 -89.3(14) . . . . no
N3 O42 N4 O33 -36.6(10) . . . . no
O32 O42 N4 O41 -124.1(19) . . . . no
O32 O42 N3 O33 113.1(16) . . . . no
N4 O42 N3 O33 117.1(14) . . . . no
N3 O42 N4 O31 48.7(10) . . . . no
N3 O42 N4 O32 -175(2) . . . . no
O32 O42 N4 O33 138.6(17) . . . . no
N4 O42 N3 O43 37.6(12) . . . . no
O32 O42 N3 N4 -4.0(18) . . . . no
O32 O42 N3 O41 -69.8(18) . . . . no
N3 O42 N4 O41 60.7(13) . . . . no
O32 O42 N4 O43 69(2) . . . . no
O32 O42 N4 N3 175(2) . . . . no
N4 O42 N3 O41 -65.8(14) . . . . no
O32 O42 N3 O43 33.6(17) . . . . no
N3 O42 N4 O43 -105.9(19) . . . . no
O33 O43 N3 O31 -115.1(9) . . . . no
O33 O43 N3 O42 114.0(10) . . . . no
N4 O43 N3 O41 61.6(17) . . . . no
N4 O43 N3 O32 -47.2(16) . . . . no
N4 O43 N3 O31 69.7(18) . . . . no
O33 O43 N3 O32 128.0(8) . . . . no
N3 O43 N4 O31 -66.9(16) . . . . no
O33 O43 N4 O32 103.9(13) . . . . no
N3 O43 N4 O32 108(2) . . . . no
N3 O43 N4 O33 3.6(14) . . . . no
O33 O43 N4 O41 -88.7(13) . . . . no
N4 O43 N3 O33 -175.2(18) . . . . no
O33 O43 N3 O41 -123.2(9) . . . . no
N3 O43 N4 O42 81(2) . . . . no
O33 O43 N4 N3 -3.6(14) . . . . no
N3 O43 N4 O41 -85.1(18) . . . . no
O33 O43 N4 O42 77.5(14) . . . . no
O33 O43 N4 O31 -70.6(13) . . . . no
O33 O43 N3 N4 175.2(18) . . . . no
N4 O43 N3 O42 -61.2(17) . . . . no
O53 O52 N5 O52 90.3(12) . . . 2_455 no
O53 O52 N5 O53 133.5(15) . . . 2_455 no
O53 O52 N5 O51 -89.7(12) . . . . no
O52 O53 N5 O52 -108.7(10) . . . 2_455 no
O52 O53 N5 O51 111.0(9) . . . . no
O52 O53 N5 O53 -69.0(18) . . . 2_455 no
C2 N1 C3 C4 -77.2(4) 3_556 . . . no
Zn1 N1 C3 C4 44.3(4) . . . . no
C1 N1 C3 C4 165.5(4) . . . . no
C3 N1 C1 C2 175.1(4) . . . . no
C2 N1 C1 C2 56.8(4) 3_556 . . . no
Zn1 N1 C2 C1 73.5(4) . . 3_556 3_556 no
C1 N1 C2 C1 -57.1(4) . . 3_556 3_556 no
C3 N1 C2 C1 -174.8(4) . . 3_556 3_556 no
Zn1 N1 C1 C2 -73.8(4) . . . . no
C8 N2 C4 C3 -176.1(4) . . . . no
C8 N2 C4 C5 0.4(7) . . . . no
Zn1 N2 C4 C5 177.4(4) . . . . no
C4 N2 C8 C9 179.5(4) . . . . no
Zn1 N2 C8 C7 -176.0(4) . . . . no
Zn1 N2 C8 C9 2.8(6) . . . . no
Zn1 N2 C4 C3 0.9(5) . . . . no
C4 N2 C8 C7 0.7(7) . . . . no
O42 N3 N4 O31 -119.8(9) . . . . no
O42 N3 N4 O32 2.1(9) . . . . no
O41 N3 N4 O43 -114.8(15) . . . . no
O43 N3 N4 O32 -117.6(17) . . . . no
O43 N3 N4 O33 -5(2) . . . . no
O43 N3 N4 O41 114.8(15) . . . . no
O42 N3 N4 O33 114.5(12) . . . . no
O42 N3 N4 O41 -125.5(10) . . . . no
O42 N3 N4 O43 119.7(15) . . . . no
O41 N3 N4 O42 125.5(10) . . . . no
O31 N3 N4 O41 -5.7(8) . . . . no
O31 N3 N4 O42 119.8(9) . . . . no
O31 N3 N4 O43 -120.5(13) . . . . no
O32 N3 N4 O31 -121.9(9) . . . . no
O32 N3 N4 O33 112.4(11) . . . . no
O32 N3 N4 O41 -127.6(11) . . . . no
O43 N3 N4 O31 120.5(13) . . . . no
O32 N3 N4 O43 117.6(17) . . . . no
O33 N3 N4 O31 125.8(13) . . . . no
O33 N3 N4 O32 -112.4(11) . . . . no
O33 N3 N4 O41 120.1(12) . . . . no
O33 N3 N4 O42 -114.5(12) . . . . no
O33 N3 N4 O43 5(2) . . . . no
O32 N3 N4 O42 -2.1(9) . . . . no
O41 N3 N4 O32 127.6(11) . . . . no
O41 N3 N4 O33 -120.1(12) . . . . no
O31 N3 N4 O33 -125.8(13) . . . . no
O43 N3 N4 O42 -119.7(15) . . . . no
O41 N3 N4 O31 5.7(8) . . . . no
O31 N3 N4 O32 121.9(9) . . . . no
N1 C1 C2 N1 -59.2(5) . . . 3_556 no
N1 C3 C4 C5 149.5(4) . . . . no
N1 C3 C4 N2 -34.1(5) . . . . no
N2 C4 C5 C6 -1.3(7) . . . . no
C3 C4 C5 C6 174.8(5) . . . . no
C4 C5 C6 C7 1.1(8) . . . . no
C5 C6 C7 C8 0.0(8) . . . . no
C6 C7 C8 C9 -179.6(5) . . . . no
C6 C7 C8 N2 -0.9(7) . . . . no
N2 C8 C9 O1 -10.1(6) . . . . no
C7 C8 C9 O1 168.8(4) . . . . no
